data_7220980
loop_
_publ_author_name
'de Robillard, Guillaume'
'Makni, Oumayma'
'Cattey, H\'el\`ene'
'Andrieu, Jacques'
'Devillers, Charles H.'

_publ_section_title
;
 Towards sustainable synthesis of pyren-1-yl azoliums via electrochemical
 oxidative C--N coupling
;
_journal_issue 9
_journal_name_full 'Green Chem.'
_journal_page_first 4669
_journal_paper_doi 10.1039/C5GC01142F
_journal_volume 17
_journal_year 2015
_chemical_formula_moiety 'B F4, C24 H17 N2, C2 H3 N'
_chemical_formula_sum 'C26 H20 B F4 N3'
_chemical_formula_weight 461.26
_space_group_crystal_system triclinic
_space_group_IT_number 2
_space_group_name_Hall '-P 1'
_space_group_name_H-M_alt 'P -1'
_symmetry_space_group_name_Hall '-P 1'
_symmetry_space_group_name_H-M 'P -1'
_atom_sites_solution_hydrogens geom
_audit_creation_date 2015-01-13
_audit_creation_method
;
Olex2 1.2
(compiled 2015.01.12 svn.r3133 for OlexSys, GUI svn.r4987)
;
_audit_update_record
;
2015-04-09 deposited with the CCDC.
2015-07-02 downloaded from the CCDC.
;
_cell_angle_alpha 75.320(2)
_cell_angle_beta 78.092(2)
_cell_angle_gamma 74.019(2)
_cell_formula_units_Z 2
_cell_length_a 8.5758(6)
_cell_length_b 10.4878(7)
_cell_length_c 12.8368(8)
_cell_measurement_reflns_used 9859
_cell_measurement_temperature 100
_cell_measurement_theta_max 27.575
_cell_measurement_theta_min 2.788
_cell_volume 1062.06(12)
_computing_cell_refinement 'SAINT (Bruker, 2013)'
_computing_data_collection 'APEX2 (Bruker, 2014)'
_computing_data_reduction 'SAINT (Bruker, 2013)'
_computing_molecular_graphics 'Olex2 (Dolomanov et al., 2009)'
_computing_publication_material 'Olex2 (Dolomanov et al., 2009)'
_computing_structure_refinement 'SHELXL-97 (Sheldrick, 2008)'
_computing_structure_solution 'SHELXS-2013 (Sheldrick, 2008)'
_diffrn_ambient_temperature 100
_diffrn_measured_fraction_theta_full 0.999
_diffrn_measured_fraction_theta_max 0.998
_diffrn_measurement_device_type 'Bruker D8 Venture triumph Mo'
_diffrn_measurement_method '\f and \w scans'
_diffrn_radiation_monochromator 'QUAZAR MX multilayer optics'
_diffrn_radiation_type MoK\a
_diffrn_radiation_wavelength 0.71073
_diffrn_reflns_av_R_equivalents 0.0332
_diffrn_reflns_av_unetI/netI 0.0167
_diffrn_reflns_laue_measured_fraction_full 0.999
_diffrn_reflns_laue_measured_fraction_max 0.998
_diffrn_reflns_limit_h_max 11
_diffrn_reflns_limit_h_min -11
_diffrn_reflns_limit_k_max 13
_diffrn_reflns_limit_k_min -13
_diffrn_reflns_limit_l_max 16
_diffrn_reflns_limit_l_min -16
_diffrn_reflns_number 52383
_diffrn_reflns_point_group_measured_fraction_full 0.999
_diffrn_reflns_point_group_measured_fraction_max 0.998
_diffrn_reflns_theta_full 26.000
_diffrn_reflns_theta_max 27.595
_diffrn_reflns_theta_min 2.788
_diffrn_source 'X-ray tube'
_diffrn_standards_number 0
_exptl_absorpt_coefficient_mu 0.110
_exptl_absorpt_correction_T_max 0.7456
_exptl_absorpt_correction_T_min 0.7237
_exptl_absorpt_correction_type multi-scan
_exptl_absorpt_process_details
;
SADABS-2014/4 (Bruker,2014/4) was used for absorption correction.
wR2(int) was 0.0527 before and 0.0475 after correction.
The Ratio of minimum to maximum transmission is 0.9706.
The \l/2 correction factor is 0.00150.
;
_exptl_crystal_colour colourless
_exptl_crystal_colour_primary colourless
_exptl_crystal_density_diffrn 1.442
_exptl_crystal_description prism
_exptl_crystal_F_000 476
_exptl_crystal_size_max 0.25
_exptl_crystal_size_mid 0.17
_exptl_crystal_size_min 0.13
_refine_diff_density_max 0.388
_refine_diff_density_min -0.317
_refine_diff_density_rms 0.046
_refine_ls_extinction_method none
_refine_ls_goodness_of_fit_ref 1.033
_refine_ls_hydrogen_treatment constr
_refine_ls_matrix_type full
_refine_ls_number_parameters 309
_refine_ls_number_reflns 4913
_refine_ls_number_restraints 0
_refine_ls_restrained_S_all 1.033
_refine_ls_R_factor_all 0.0506
_refine_ls_R_factor_gt 0.0379
_refine_ls_shift/su_max 0.001
_refine_ls_shift/su_mean 0.000
_refine_ls_structure_factor_coef Fsqd
_refine_ls_weighting_details 'w=1/[\s^2^(Fo^2^)+(0.0460P)^2^+0.5707P] where P=(Fo^2^+2Fc^2^)/3'
_refine_ls_weighting_scheme calc
_refine_ls_wR_factor_gt 0.0934
_refine_ls_wR_factor_ref 0.1019
_reflns_Friedel_coverage 0.000
_reflns_number_gt 4020
_reflns_number_total 4913
_reflns_threshold_expression 'I > 2\s(I)'
_cod_data_source_file c5gc01142f2.cif
_cod_data_source_block mo_1411cd49_0m_a
_cod_depositor_comments 'Adding full bibliography for 7220979--7220980.cif.'
_cod_database_code 7220980
_publcif_datablock.id {f3b9cbf9-bde3-4536-90f6-5c511b720a68}

_shelxl_version_number 2013-3
_shelx_space_group_comment
;
The symmetry employed for this shelxl refinement is uniquely defined
by the following loop, which should always be used as a source of
symmetry information in preference to the above space-group names.
They are only intended as comments.
;
_shelx_estimated_absorpt_t_max 0.986
_shelx_estimated_absorpt_t_min 0.973
_olex2_refinement_description
;
1. Fixed Uiso
 At 1.2 times of:
  All C(H) groups
 At 1.5 times of:
  All C(H,H,H) groups
2.a Aromatic/amide H refined with riding coordinates:
 C1(H1), C20(H20), C4(H4), C24(H24), C15(H15), C7(H7), C13(H13), C14(H14),
 C23(H23), C6(H6), C21(H21), C16(H16), C22(H22), C5(H5)
2.b Idealised Me refined as rotating group:
 C8(H8A,H8B,H8C), C26(H26A,H26B,H26C)
;
_olex2_diffrn_ambient_temperature_device 'Oxford Cryosystems'
_olex2_exptl_crystal_mounting_method 'The crystal was mounted on a mylar loop with grease'
_olex2_submission_special_instructions 'No special instructions were received'

loop_
_space_group_symop_operation_xyz
'x, y, z'
'-x, -y, -z'

loop_
_atom_site_label
_atom_site_type_symbol
_atom_site_fract_x
_atom_site_fract_y
_atom_site_fract_z
_atom_site_U_iso_or_equiv
_atom_site_adp_type
_atom_site_occupancy
_atom_site_site_symmetry_order
_atom_site_calc_flag
_atom_site_refinement_flags_posn
F2 F 0.20158(11) 0.39503(9) 1.12139(8) 0.0357(2) Uani 1 1 d .
F4 F 0.47042(12) 0.38396(10) 1.11741(8) 0.0355(2) Uani 1 1 d .
F1 F 0.37777(11) 0.19041(9) 1.15842(8) 0.0336(2) Uani 1 1 d .
F3 F 0.39247(12) 0.31789(11) 0.98618(7) 0.0375(2) Uani 1 1 d .
N1 N 0.82688(13) 0.22575(10) 0.83263(8) 0.0147(2) Uani 1 1 d .
N2 N 0.87620(13) 0.27841(11) 0.97487(8) 0.0158(2) Uani 1 1 d .
C11 C 0.68981(14) 0.31605(12) 0.55916(10) 0.0131(2) Uani 1 1 d .
C10 C 0.75259(14) 0.32851(12) 0.64976(9) 0.0130(2) Uani 1 1 d .
C18 C 0.69183(14) 0.41815(12) 0.46161(10) 0.0134(2) Uani 1 1 d .
C3 C 0.98315(15) 0.14827(12) 0.85237(10) 0.0144(2) Uani 1 1 d .
C19 C 0.63059(15) 0.40633(13) 0.37051(10) 0.0152(2) Uani 1 1 d .
C2 C 1.01334(15) 0.18137(12) 0.94340(10) 0.0149(2) Uani 1 1 d .
C12 C 0.62630(15) 0.20245(13) 0.56488(10) 0.0159(2) Uani 1 1 d .
C1 C 0.76801(16) 0.30202(13) 0.90767(10) 0.0163(2) Uani 1 1 d .
H1 H 0.6639 0.3641 0.9122 0.020 Uiso 1 1 calc R
N3 N 1.13161(19) 0.10012(14) 0.53014(11) 0.0356(3) Uani 1 1 d .
C17 C 0.75462(15) 0.53189(13) 0.45527(10) 0.0155(2) Uani 1 1 d .
C9 C 0.75004(15) 0.22444(12) 0.74281(10) 0.0144(2) Uani 1 1 d .
C20 C 0.63518(15) 0.50785(13) 0.27562(10) 0.0176(3) Uani 1 1 d .
H20 H 0.5940 0.5011 0.2145 0.021 Uiso 1 1 calc R
C4 C 1.09723(16) 0.05595(13) 0.79743(10) 0.0169(3) Uani 1 1 d .
H4 H 1.0768 0.0349 0.7345 0.020 Uiso 1 1 calc R
C24 C 0.56506(17) 0.19341(13) 0.47144(11) 0.0194(3) Uani 1 1 d .
H24 H 0.5223 0.1178 0.4747 0.023 Uiso 1 1 calc R
C15 C 0.81365(15) 0.44554(13) 0.64180(10) 0.0160(2) Uani 1 1 d .
H15 H 0.8544 0.4553 0.7021 0.019 Uiso 1 1 calc R
C7 C 1.15955(16) 0.12179(13) 0.98614(10) 0.0177(3) Uani 1 1 d .
H7 H 1.1803 0.1441 1.0485 0.021 Uiso 1 1 calc R
C13 C 0.62385(16) 0.10337(13) 0.66149(11) 0.0183(3) Uani 1 1 d .
H13 H 0.5794 0.0281 0.6666 0.022 Uiso 1 1 calc R
C14 C 0.68575(16) 0.11427(13) 0.74962(10) 0.0173(3) Uani 1 1 d .
H14 H 0.6842 0.0464 0.8146 0.021 Uiso 1 1 calc R
C23 C 0.56704(16) 0.29028(13) 0.37898(10) 0.0187(3) Uani 1 1 d .
H23 H 0.5257 0.2814 0.3186 0.022 Uiso 1 1 calc R
C6 C 1.27265(16) 0.02853(13) 0.93286(11) 0.0200(3) Uani 1 1 d .
H6 H 1.3736 -0.0151 0.9597 0.024 Uiso 1 1 calc R
C21 C 0.69881(16) 0.61784(14) 0.26963(10) 0.0198(3) Uani 1 1 d .
H21 H 0.7024 0.6849 0.2042 0.024 Uiso 1 1 calc R
C16 C 0.81363(16) 0.54216(13) 0.54896(10) 0.0179(3) Uani 1 1 d .
H16 H 0.8539 0.6191 0.5458 0.021 Uiso 1 1 calc R
C22 C 0.75734(16) 0.63082(14) 0.35854(11) 0.0194(3) Uani 1 1 d .
H22 H 0.7995 0.7072 0.3539 0.023 Uiso 1 1 calc R
C5 C 1.24261(16) -0.00362(13) 0.84002(11) 0.0201(3) Uani 1 1 d .
H5 H 1.3241 -0.0679 0.8056 0.024 Uiso 1 1 calc R
C8 C 0.85615(18) 0.34287(14) 1.06714(11) 0.0210(3) Uani 1 1 d .
H8A H 0.8378 0.2775 1.1354 0.031 Uiso 1 1 calc GR
H8B H 0.7619 0.4211 1.0627 0.031 Uiso 1 1 calc GR
H8C H 0.9554 0.3731 1.0650 0.031 Uiso 1 1 calc GR
C25 C 1.08565(18) 0.14098(14) 0.44788(11) 0.0237(3) Uani 1 1 d .
C26 C 1.02800(19) 0.19433(16) 0.34304(12) 0.0268(3) Uani 1 1 d .
H26A H 1.1115 0.1580 0.2865 0.040 Uiso 1 1 calc GR
H26B H 1.0074 0.2935 0.3264 0.040 Uiso 1 1 calc GR
H26C H 0.9263 0.1675 0.3455 0.040 Uiso 1 1 calc GR
B B 0.36084(19) 0.32143(15) 1.09614(12) 0.0195(3) Uani 1 1 d .

loop_
_atom_site_aniso_label
_atom_site_aniso_U_11
_atom_site_aniso_U_22
_atom_site_aniso_U_33
_atom_site_aniso_U_23
_atom_site_aniso_U_13
_atom_site_aniso_U_12
F2 0.0268(5) 0.0299(5) 0.0416(5) 0.0021(4) -0.0062(4) -0.0003(4)
F4 0.0393(5) 0.0446(6) 0.0340(5) -0.0063(4) -0.0122(4) -0.0250(4)
F1 0.0313(5) 0.0201(4) 0.0399(5) 0.0060(4) -0.0022(4) -0.0040(4)
F3 0.0474(6) 0.0530(6) 0.0222(4) -0.0098(4) -0.0034(4) -0.0278(5)
N1 0.0158(5) 0.0148(5) 0.0125(5) -0.0010(4) -0.0046(4) -0.0019(4)
N2 0.0187(5) 0.0149(5) 0.0138(5) -0.0018(4) -0.0043(4) -0.0036(4)
C11 0.0117(5) 0.0128(6) 0.0135(6) -0.0033(4) -0.0025(4) 0.0000(4)
C10 0.0113(5) 0.0134(6) 0.0130(6) -0.0026(4) -0.0024(4) -0.0006(4)
C18 0.0109(5) 0.0147(6) 0.0127(5) -0.0032(4) -0.0014(4) 0.0002(4)
C3 0.0150(6) 0.0141(6) 0.0135(6) 0.0020(4) -0.0042(4) -0.0052(5)
C19 0.0130(6) 0.0167(6) 0.0139(6) -0.0048(5) -0.0017(4) 0.0012(5)
C2 0.0175(6) 0.0128(6) 0.0132(6) 0.0006(4) -0.0024(4) -0.0048(5)
C12 0.0161(6) 0.0147(6) 0.0171(6) -0.0042(5) -0.0049(5) -0.0013(5)
C1 0.0184(6) 0.0149(6) 0.0147(6) -0.0015(5) -0.0038(5) -0.0029(5)
N3 0.0530(9) 0.0291(7) 0.0249(7) -0.0068(5) -0.0057(6) -0.0092(6)
C17 0.0130(6) 0.0168(6) 0.0153(6) -0.0025(5) -0.0021(4) -0.0020(5)
C9 0.0149(6) 0.0152(6) 0.0125(5) -0.0026(4) -0.0047(4) -0.0011(5)
C20 0.0157(6) 0.0219(6) 0.0121(6) -0.0043(5) -0.0031(4) 0.0021(5)
C4 0.0189(6) 0.0159(6) 0.0153(6) -0.0021(5) -0.0010(5) -0.0053(5)
C24 0.0235(7) 0.0158(6) 0.0220(6) -0.0060(5) -0.0083(5) -0.0040(5)
C15 0.0154(6) 0.0182(6) 0.0162(6) -0.0044(5) -0.0047(5) -0.0045(5)
C7 0.0192(6) 0.0185(6) 0.0162(6) 0.0020(5) -0.0056(5) -0.0086(5)
C13 0.0217(6) 0.0142(6) 0.0203(6) -0.0019(5) -0.0057(5) -0.0058(5)
C14 0.0196(6) 0.0148(6) 0.0157(6) 0.0009(5) -0.0056(5) -0.0026(5)
C23 0.0210(6) 0.0202(6) 0.0169(6) -0.0076(5) -0.0074(5) -0.0016(5)
C6 0.0148(6) 0.0203(6) 0.0224(6) 0.0034(5) -0.0055(5) -0.0053(5)
C21 0.0183(6) 0.0220(6) 0.0134(6) 0.0016(5) -0.0009(5) -0.0013(5)
C16 0.0182(6) 0.0172(6) 0.0197(6) -0.0019(5) -0.0041(5) -0.0074(5)
C22 0.0186(6) 0.0192(6) 0.0186(6) 0.0010(5) -0.0024(5) -0.0063(5)
C5 0.0168(6) 0.0179(6) 0.0220(6) -0.0020(5) 0.0005(5) -0.0028(5)
C8 0.0282(7) 0.0207(6) 0.0161(6) -0.0067(5) -0.0061(5) -0.0044(5)
C25 0.0286(7) 0.0201(7) 0.0230(7) -0.0078(5) 0.0024(6) -0.0084(6)
C26 0.0278(7) 0.0284(7) 0.0227(7) -0.0071(6) -0.0023(6) -0.0036(6)
B 0.0224(7) 0.0191(7) 0.0196(7) -0.0017(6) -0.0065(6) -0.0089(6)

loop_
_atom_type_symbol
_atom_type_description
_atom_type_scat_dispersion_real
_atom_type_scat_dispersion_imag
_atom_type_scat_source
C C 0.0033 0.0016 'International Tables Vol C Tables 4.2.6.8 and 6.1.1.4'
H H 0.0000 0.0000 'International Tables Vol C Tables 4.2.6.8 and 6.1.1.4'
B B 0.0013 0.0007 'International Tables Vol C Tables 4.2.6.8 and 6.1.1.4'
F F 0.0171 0.0103 'International Tables Vol C Tables 4.2.6.8 and 6.1.1.4'
N N 0.0061 0.0033 'International Tables Vol C Tables 4.2.6.8 and 6.1.1.4'

loop_
_geom_angle_atom_site_label_1
_geom_angle_atom_site_label_2
_geom_angle_atom_site_label_3
_geom_angle
C3 N1 C9 124.26(10)
C1 N1 C3 108.10(10)
C1 N1 C9 127.60(11)
C2 N2 C8 125.19(11)
C1 N2 C2 108.62(10)
C1 N2 C8 126.20(11)
C10 C11 C18 119.71(11)
C12 C11 C10 120.60(11)
C12 C11 C18 119.70(11)
C11 C10 C15 119.15(11)
C9 C10 C11 117.36(11)
C9 C10 C15 123.49(11)
C19 C18 C11 120.20(11)
C17 C18 C11 120.07(11)
C17 C18 C19 119.73(11)
C2 C3 N1 106.41(11)
C4 C3 N1 131.26(11)
C4 C3 C2 122.32(11)
C18 C19 C23 118.73(11)
C20 C19 C18 118.85(12)
C20 C19 C23 122.42(11)
N2 C2 C7 131.56(12)
C3 C2 N2 106.71(11)
C3 C2 C7 121.73(12)
C11 C12 C24 118.81(11)
C13 C12 C11 119.13(11)
C13 C12 C24 122.06(12)
N1 C1 H1 124.9
N2 C1 N1 110.16(11)
N2 C1 H1 124.9
C18 C17 C16 118.55(11)
C22 C17 C18 119.48(11)
C22 C17 C16 121.97(12)
C10 C9 N1 119.35(11)
C14 C9 N1 118.15(11)
C14 C9 C10 122.36(11)
C19 C20 H20 119.5
C21 C20 C19 121.04(12)
C21 C20 H20 119.5
C3 C4 H4 122.0
C5 C4 C3 116.00(12)
C5 C4 H4 122.0
C12 C24 H24 119.3
C23 C24 C12 121.44(12)
C23 C24 H24 119.3
C10 C15 H15 119.8
C16 C15 C10 120.47(11)
C16 C15 H15 119.8
C2 C7 H7 121.9
C6 C7 C2 116.29(12)
C6 C7 H7 121.9
C12 C13 H13 119.7
C14 C13 C12 120.60(12)
C14 C13 H13 119.7
C9 C14 H14 120.0
C13 C14 C9 119.93(11)
C13 C14 H14 120.0
C19 C23 H23 119.4
C24 C23 C19 121.12(11)
C24 C23 H23 119.4
C7 C6 H6 119.1
C7 C6 C5 121.88(12)
C5 C6 H6 119.1
C20 C21 H21 119.8
C20 C21 C22 120.47(12)
C22 C21 H21 119.8
C17 C16 H16 119.0
C15 C16 C17 122.02(12)
C15 C16 H16 119.0
C17 C22 H22 119.8
C21 C22 C17 120.43(12)
C21 C22 H22 119.8
C4 C5 C6 121.78(12)
C4 C5 H5 119.1
C6 C5 H5 119.1
N2 C8 H8A 109.5
N2 C8 H8B 109.5
N2 C8 H8C 109.5
H8A C8 H8B 109.5
H8A C8 H8C 109.5
H8B C8 H8C 109.5
N3 C25 C26 179.32(16)
C25 C26 H26A 109.5
C25 C26 H26B 109.5
C25 C26 H26C 109.5
H26A C26 H26B 109.5
H26A C26 H26C 109.5
H26B C26 H26C 109.5
F2 B F1 108.88(12)
F2 B F3 109.62(12)
F4 B F2 109.48(12)
F4 B F1 110.50(12)
F4 B F3 108.49(12)
F1 B F3 109.86(12)

loop_
_geom_bond_atom_site_label_1
_geom_bond_atom_site_label_2
_geom_bond_distance
F2 B 1.3891(18)
F4 B 1.3869(17)
F1 B 1.3892(17)
F3 B 1.3895(17)
N1 C3 1.3988(16)
N1 C1 1.3379(16)
N1 C9 1.4458(15)
N2 C2 1.3911(16)
N2 C1 1.3273(16)
N2 C8 1.4654(16)
C11 C10 1.4260(16)
C11 C18 1.4272(16)
C11 C12 1.4206(17)
C10 C9 1.4001(16)
C10 C15 1.4350(17)
C18 C19 1.4217(17)
C18 C17 1.4163(17)
C3 C2 1.3902(17)
C3 C4 1.3898(18)
C19 C20 1.4018(17)
C19 C23 1.4366(18)
C2 C7 1.3937(18)
C12 C24 1.4381(17)
C12 C13 1.4023(17)
C1 H1 0.9500
N3 C25 1.142(2)
C17 C16 1.4356(17)
C17 C22 1.4026(17)
C9 C14 1.3879(18)
C20 H20 0.9500
C20 C21 1.385(2)
C4 H4 0.9500
C4 C5 1.3867(18)
C24 H24 0.9500
C24 C23 1.3533(19)
C15 H15 0.9500
C15 C16 1.3546(18)
C7 H7 0.9500
C7 C6 1.3814(19)
C13 H13 0.9500
C13 C14 1.3862(18)
C14 H14 0.9500
C23 H23 0.9500
C6 H6 0.9500
C6 C5 1.4066(19)
C21 H21 0.9500
C21 C22 1.3877(19)
C16 H16 0.9500
C22 H22 0.9500
C5 H5 0.9500
C8 H8A 0.9800
C8 H8B 0.9800
C8 H8C 0.9800
C25 C26 1.452(2)
C26 H26A 0.9800
C26 H26B 0.9800
C26 H26C 0.9800

loop_
_geom_torsion_atom_site_label_1
_geom_torsion_atom_site_label_2
_geom_torsion_atom_site_label_3
_geom_torsion_atom_site_label_4
_geom_torsion
N1 C3 C2 N2 -0.72(13)
N1 C3 C2 C7 179.83(11)
N1 C3 C4 C5 179.99(12)
N1 C9 C14 C13 -174.43(11)
N2 C2 C7 C6 -179.12(12)
C11 C10 C9 N1 173.95(10)
C11 C10 C9 C14 -1.64(18)
C11 C10 C15 C16 -0.83(18)
C11 C18 C19 C20 -179.61(11)
C11 C18 C19 C23 0.07(17)
C11 C18 C17 C16 -0.69(17)
C11 C18 C17 C22 179.38(11)
C11 C12 C24 C23 0.08(19)
C11 C12 C13 C14 -1.40(19)
C10 C11 C18 C19 179.57(11)
C10 C11 C18 C17 -0.56(17)
C10 C11 C12 C24 -179.64(11)
C10 C11 C12 C13 0.93(18)
C10 C9 C14 C13 1.21(19)
C10 C15 C16 C17 -0.46(19)
C18 C11 C10 C9 -179.01(11)
C18 C11 C10 C15 1.33(17)
C18 C11 C12 C24 -0.07(18)
C18 C11 C12 C13 -179.51(11)
C18 C19 C20 C21 0.34(18)
C18 C19 C23 C24 -0.07(19)
C18 C17 C16 C15 1.23(19)
C18 C17 C22 C21 0.12(19)
C3 N1 C1 N2 -0.18(14)
C3 N1 C9 C10 -99.60(14)
C3 N1 C9 C14 76.17(16)
C3 C2 C7 C6 0.18(18)
C3 C4 C5 C6 -0.42(19)
C19 C18 C17 C16 179.18(11)
C19 C18 C17 C22 -0.75(18)
C19 C20 C21 C22 -0.99(19)
C2 N2 C1 N1 -0.28(14)
C2 C3 C4 C5 1.19(18)
C2 C7 C6 C5 0.57(18)
C12 C11 C10 C9 0.55(17)
C12 C11 C10 C15 -179.11(11)
C12 C11 C18 C19 0.00(17)
C12 C11 C18 C17 179.87(11)
C12 C24 C23 C19 0.0(2)
C12 C13 C14 C9 0.37(19)
C1 N1 C3 C2 0.56(13)
C1 N1 C3 C4 -178.38(13)
C1 N1 C9 C10 77.61(16)
C1 N1 C9 C14 -106.62(15)
C1 N2 C2 C3 0.62(14)
C1 N2 C2 C7 -179.99(13)
C17 C18 C19 C20 0.52(17)
C17 C18 C19 C23 -179.80(11)
C9 N1 C3 C2 178.24(11)
C9 N1 C3 C4 -0.7(2)
C9 N1 C1 N2 -177.76(11)
C9 C10 C15 C16 179.53(12)
C20 C19 C23 C24 179.60(12)
C20 C21 C22 C17 0.7(2)
C4 C3 C2 N2 178.35(11)
C4 C3 C2 C7 -1.11(19)
C24 C12 C13 C14 179.19(12)
C15 C10 C9 N1 -6.41(18)
C15 C10 C9 C14 178.00(12)
C7 C6 C5 C4 -0.5(2)
C13 C12 C24 C23 179.49(13)
C23 C19 C20 C21 -179.32(12)
C16 C17 C22 C21 -179.80(12)
C22 C17 C16 C15 -178.85(12)
C8 N2 C2 C3 -179.44(11)
C8 N2 C2 C7 -0.1(2)
C8 N2 C1 N1 179.79(11)
